data_7239769
loop_
_publ_author_name
'Duan, Lijuan'
'Zhang, Chengcheng'
'Cen, Peipei'
'Jin, Xiaoyong'
'Liang, Chen'
'Yang, Jinhui'
'Liu, Xiangyu'

_publ_section_title
;
 Stable Ln-MOFs as multi-responsive photoluminescence sensors for
 sensitively sensing Fe3+, Cr2O72-, and nitrofuran
;
_journal_name_full CrystEngComm
_journal_paper_doi 10.1039/C9CE01995B
_journal_year 2020
_chemical_formula_moiety 'C15 H8 Er N O8, H2 O'
_chemical_formula_sum 'C15 H10 Er N O9'
_chemical_formula_weight 515.50
_space_group_crystal_system monoclinic
_space_group_IT_number 14
_space_group_name_Hall '-P 2ybc'
_space_group_name_H-M_alt 'P 1 21/c 1'
_atom_sites_solution_hydrogens mixed
_atom_sites_solution_primary dual
_audit_creation_date 2018-09-14
_audit_creation_method
;
Olex2 1.2
(compiled 2018.05.29 svn.r3508 for OlexSys, GUI svn.r5506)
;
_audit_update_record
;
2019-11-21 deposited with the CCDC.	2020-01-17 downloaded from the CCDC.
;
_cell_angle_alpha 90
_cell_angle_beta 95.060(2)
_cell_angle_gamma 90
_cell_formula_units_Z 4
_cell_length_a 11.3313(8)
_cell_length_b 13.9527(9)
_cell_length_c 11.2894(8)
_cell_measurement_reflns_used 5890
_cell_measurement_temperature 293(2)
_cell_measurement_theta_max 22.708
_cell_measurement_theta_min 3.034
_cell_volume 1777.9(2)
_computing_cell_refinement 'SAINT V8.38A (?, 2016)'
_computing_data_reduction 'SAINT V8.38A (?, 2016)'
_computing_molecular_graphics 'Olex2 (Dolomanov et al., 2009)'
_computing_publication_material 'Olex2 (Dolomanov et al., 2009)'
_computing_structure_refinement 'ShelXL (Sheldrick, 2015)'
_computing_structure_solution 'ShelXT (Sheldrick, 2015)'
_diffrn_ambient_temperature 293(2)
_diffrn_measured_fraction_theta_full 0.998
_diffrn_measured_fraction_theta_max 0.998
_diffrn_measurement_device_type 'CCD area detector'
_diffrn_measurement_method 'phi and omega scans'
_diffrn_radiation_monochromator graphite
_diffrn_radiation_type MoK\a
_diffrn_radiation_wavelength 0.71073
_diffrn_reflns_av_R_equivalents 0.1265
_diffrn_reflns_av_unetI/netI 0.0843
_diffrn_reflns_Laue_measured_fraction_full 0.998
_diffrn_reflns_Laue_measured_fraction_max 0.998
_diffrn_reflns_limit_h_max 13
_diffrn_reflns_limit_h_min -13
_diffrn_reflns_limit_k_max 16
_diffrn_reflns_limit_k_min -16
_diffrn_reflns_limit_l_max 13
_diffrn_reflns_limit_l_min -13
_diffrn_reflns_number 23712
_diffrn_reflns_point_group_measured_fraction_full 0.998
_diffrn_reflns_point_group_measured_fraction_max 0.998
_diffrn_reflns_theta_full 25.008
_diffrn_reflns_theta_max 25.008
_diffrn_reflns_theta_min 3.433
_exptl_absorpt_coefficient_mu 4.768
_exptl_absorpt_correction_T_max 0.7367
_exptl_absorpt_correction_T_min 0.5790
_exptl_absorpt_correction_type multi-scan
_exptl_absorpt_process_details
;
SADABS-2016/2 (Bruker,2016/2) was used for absorption correction.
wR2(int) was 0.1619 before and 0.0956 after correction.
The Ratio of minimum to maximum transmission is 0.7859.
The \l/2 correction factor is Not present.
;
_exptl_crystal_density_diffrn 1.926
_exptl_crystal_description block
_exptl_crystal_F_000 988
_exptl_crystal_size_max 0.19
_exptl_crystal_size_mid 0.18
_exptl_crystal_size_min 0.17
_refine_diff_density_max 1.032
_refine_diff_density_min -0.796
_refine_diff_density_rms 0.204
_refine_ls_extinction_method none
_refine_ls_goodness_of_fit_ref 1.020
_refine_ls_hydrogen_treatment constr
_refine_ls_matrix_type full
_refine_ls_number_parameters 235
_refine_ls_number_reflns 3145
_refine_ls_number_restraints 24
_refine_ls_restrained_S_all 1.019
_refine_ls_R_factor_all 0.0865
_refine_ls_R_factor_gt 0.0433
_refine_ls_shift/su_max 0.000
_refine_ls_shift/su_mean 0.000
_refine_ls_structure_factor_coef Fsqd
_refine_ls_weighting_details 'w=1/[\s^2^(Fo^2^)+(0.0400P)^2^+7.3254P] where P=(Fo^2^+2Fc^2^)/3'
_refine_ls_weighting_scheme calc
_refine_ls_wR_factor_gt 0.0841
_refine_ls_wR_factor_ref 0.0959
_reflns_Friedel_coverage 0.000
_reflns_number_gt 2191
_reflns_number_total 3145
_reflns_threshold_expression 'I > 2\s(I)'
_cod_data_source_file c9ce01995b10.cif
_cod_data_source_block an66
_cod_database_code 7239769
_shelx_shelxl_version_number 2014/7
_shelx_space_group_comment
;
The symmetry employed for this shelxl refinement is uniquely defined
by the following loop, which should always be used as a source of
symmetry information in preference to the above space-group names.
They are only intended as comments.
;
_shelx_estimated_absorpt_t_max 0.498
_shelx_estimated_absorpt_t_min 0.464
_olex2_refinement_description
;
1. Fixed Uiso
 At 1.2 times of:
  All C(H) groups, All N(H) groups
 At 1.5 times of:
  All O(H,H) groups
2. Uiso/Uaniso restraints and constraints
Uanis(C13) \\sim Ueq: with sigma of 0.01 and sigma for terminal atoms of 0.02
Uanis(C11) \\sim Ueq, Uanis(C10) \\sim Ueq: with sigma of 0.01 and sigma for
terminal atoms of 0.02
Uanis(O1W) \\sim Ueq: with sigma of 0.01 and sigma for terminal atoms of 0.02
3.a Riding coordinates:
 O1W(H1WA,H1WB)
3.b Aromatic/amide H refined with riding coordinates:
 N1(H1), C6(H6), C3(H3), C4(H4), C12(H12), C9(H9), C10(H10), C11(H11)
;
_olex2_submission_special_instructions 'No special instructions were received'

loop_
_space_group_symop_operation_xyz
'x, y, z'
'-x, y+1/2, -z+1/2'
'-x, -y, -z'
'x, -y-1/2, z-1/2'

loop_
_atom_site_label
_atom_site_type_symbol
_atom_site_fract_x
_atom_site_fract_y
_atom_site_fract_z
_atom_site_U_iso_or_equiv
_atom_site_adp_type
_atom_site_occupancy
_atom_site_site_symmetry_order
_atom_site_calc_flag
_atom_site_refinement_flags_posn
_atom_site_refinement_flags_adp
Er01 Er 0.10387(3) 0.66932(3) 0.53409(3) 0.01337(14) Uani 1 1 d . .
O6 O 0.1051(6) 0.6856(4) 0.9248(5) 0.0261(16) Uani 1 1 d . .
O7 O 0.0282(5) 0.8527(4) 0.8339(5) 0.0237(16) Uani 1 1 d . .
O3 O 0.7260(5) 0.3474(5) 0.5811(5) 0.0287(17) Uani 1 1 d . .
O1 O 0.1343(5) 0.5100(4) 0.5363(5) 0.0222(15) Uani 1 1 d . .
O8 O 0.0487(6) 0.7980(4) 0.6511(5) 0.0225(15) Uani 1 1 d . .
O5 O 0.1148(6) 0.6295(4) 0.7392(5) 0.0261(16) Uani 1 1 d . .
O4 O 0.6972(6) 0.3031(5) 0.3950(6) 0.0375(19) Uani 1 1 d . .
O2 O 0.0927(5) 0.3687(4) 0.4522(6) 0.0215(15) Uani 1 1 d . .
C14 C 0.0958(8) 0.6927(6) 0.8130(8) 0.018(2) Uani 1 1 d . .
O1W O 0.1504(7) 0.4445(5) -0.1946(6) 0.046(2) Uani 1 1 d . U
H1WA H 0.0726 0.4449 -0.2358 0.069 Uiso 1 1 d R .
H1WB H 0.1877 0.5054 -0.2046 0.069 Uiso 1 1 d R .
C13 C 0.6578(8) 0.3330(7) 0.4892(8) 0.023(2) Uani 1 1 d . U
C0AA C 0.1616(8) 0.4334(7) 0.4915(8) 0.018(2) Uani 1 1 d . .
C15 C 0.0553(7) 0.7900(6) 0.7605(8) 0.015(2) Uani 1 1 d . .
C2 C 0.2936(7) 0.4115(6) 0.4873(8) 0.019(2) Uani 1 1 d . .
N1 N 0.1694(8) 0.4144(6) 0.0355(7) 0.035(2) Uani 1 1 d . .
H1 H 0.1404 0.4223 -0.0368 0.042 Uiso 1 1 calc R .
C6 C 0.4554(8) 0.3525(6) 0.3859(8) 0.023(2) Uani 1 1 d . .
H6 H 0.4851 0.3287 0.3175 0.028 Uiso 1 1 calc R .
C3 C 0.3669(8) 0.4139(7) 0.5920(8) 0.022(2) Uani 1 1 d . .
H3 H 0.3363 0.4324 0.6622 0.027 Uiso 1 1 calc R .
C5 C 0.5285(8) 0.3579(7) 0.4897(9) 0.024(2) Uani 1 1 d . .
C8 C 0.2690(8) 0.3890(7) 0.2627(8) 0.024(2) Uani 1 1 d . .
C4 C 0.4849(9) 0.3890(7) 0.5935(9) 0.029(2) Uani 1 1 d . .
H4 H 0.5345 0.3932 0.6635 0.034 Uiso 1 1 calc R .
C12 C 0.2154(9) 0.4746(7) 0.2261(9) 0.032(3) Uani 1 1 d . .
H12 H 0.2117 0.5245 0.2802 0.038 Uiso 1 1 calc R .
C7 C 0.3395(8) 0.3816(6) 0.3816(8) 0.018(2) Uani 1 1 d . .
C9 C 0.2651(10) 0.3163(8) 0.1823(9) 0.040(3) Uani 1 1 d . .
H9 H 0.2968 0.2569 0.2049 0.048 Uiso 1 1 calc R .
C10 C 0.2157(10) 0.3291(9) 0.0694(9) 0.044(3) Uani 1 1 d . U
H10 H 0.2138 0.2786 0.0155 0.053 Uiso 1 1 calc R .
C11 C 0.1677(9) 0.4867(8) 0.1112(9) 0.037(3) Uani 1 1 d . U
H11 H 0.1343 0.5451 0.0867 0.044 Uiso 1 1 calc R .

loop_
_atom_site_aniso_label
_atom_site_aniso_U_11
_atom_site_aniso_U_22
_atom_site_aniso_U_33
_atom_site_aniso_U_23
_atom_site_aniso_U_13
_atom_site_aniso_U_12
Er01 0.0114(2) 0.0192(2) 0.0097(2) -0.0008(2) 0.00221(14) 0.0016(2)
O6 0.042(4) 0.025(4) 0.012(4) 0.002(3) 0.005(3) -0.002(3)
O7 0.024(4) 0.029(4) 0.017(4) -0.005(3) -0.002(3) 0.011(3)
O3 0.017(3) 0.048(5) 0.021(4) -0.004(3) 0.004(3) 0.008(3)
O1 0.019(4) 0.018(4) 0.029(4) -0.005(3) 0.003(3) 0.006(3)
O8 0.035(4) 0.020(4) 0.013(4) 0.000(3) 0.003(3) 0.007(3)
O5 0.045(4) 0.023(4) 0.011(3) -0.002(3) 0.006(3) 0.006(3)
O4 0.014(3) 0.065(6) 0.033(4) -0.017(4) -0.001(3) 0.001(3)
O2 0.012(3) 0.023(4) 0.032(4) -0.004(3) 0.011(3) -0.002(3)
C14 0.019(5) 0.022(6) 0.015(5) -0.002(4) 0.004(4) -0.009(4)
O1W 0.061(5) 0.041(5) 0.034(4) 0.006(4) -0.012(4) -0.018(4)
C13 0.024(5) 0.025(5) 0.020(5) 0.001(5) 0.005(4) -0.017(5)
C0AA 0.013(5) 0.025(6) 0.016(5) 0.007(4) 0.004(4) -0.001(5)
C15 0.008(5) 0.020(5) 0.016(5) 0.001(4) -0.003(4) -0.006(4)
C2 0.013(5) 0.015(5) 0.028(6) 0.000(4) 0.003(4) -0.003(4)
N1 0.039(5) 0.038(6) 0.028(5) 0.002(4) -0.001(4) 0.000(5)
C6 0.020(5) 0.028(6) 0.021(5) -0.003(4) 0.002(4) 0.007(4)
C3 0.022(5) 0.026(6) 0.020(5) -0.005(4) 0.001(4) 0.000(4)
C5 0.015(5) 0.022(6) 0.035(6) -0.002(5) 0.004(5) 0.001(4)
C8 0.020(5) 0.031(6) 0.022(6) -0.004(5) 0.007(4) -0.001(5)
C4 0.022(6) 0.037(7) 0.026(6) -0.002(5) -0.003(5) 0.002(5)
C12 0.040(7) 0.027(6) 0.030(6) 0.001(5) 0.008(5) 0.008(5)
C7 0.018(5) 0.012(5) 0.024(6) 0.000(4) 0.007(4) 0.000(4)
C9 0.060(8) 0.027(7) 0.032(6) -0.007(5) -0.007(6) 0.012(6)
C10 0.054(6) 0.042(6) 0.034(6) -0.011(5) -0.009(5) 0.003(6)
C11 0.048(6) 0.032(6) 0.029(5) 0.001(5) -0.010(5) 0.016(5)

loop_
_atom_type_symbol
_atom_type_description
_atom_type_scat_dispersion_real
_atom_type_scat_dispersion_imag
_atom_type_scat_source
C C 0.0033 0.0016 'International Tables Vol C Tables 4.2.6.8 and 6.1.1.4'
H H 0.0000 0.0000 'International Tables Vol C Tables 4.2.6.8 and 6.1.1.4'
N N 0.0061 0.0033 'International Tables Vol C Tables 4.2.6.8 and 6.1.1.4'
O O 0.0106 0.0060 'International Tables Vol C Tables 4.2.6.8 and 6.1.1.4'
Er Er -0.2586 4.9576 'International Tables Vol C Tables 4.2.6.8 and 6.1.1.4'

loop_
_geom_angle_atom_site_label_1
_geom_angle_atom_site_label_2
_geom_angle_atom_site_label_3
_geom_angle
_geom_angle_site_symmetry_1
_geom_angle_site_symmetry_3
O6 Er01 O3 76.3(2) 4_575 3_666
O6 Er01 O5 134.8(2) 4_575 .
O6 Er01 C13 84.8(3) 4_575 3_666
O7 Er01 O6 68.4(2) 4_575 4_575
O7 Er01 O3 73.4(2) 4_575 3_666
O7 Er01 O5 152.2(2) 4_575 .
O7 Er01 C13 100.6(2) 4_575 3_666
O3 Er01 C13 27.3(2) 3_666 3_666
O1 Er01 O6 147.3(2) . 4_575
O1 Er01 O7 85.7(2) . 4_575
O1 Er01 O3 77.5(2) . 3_666
O1 Er01 O8 143.0(2) . .
O1 Er01 O5 76.3(2) . .
O1 Er01 O4 90.9(2) . 3_666
O1 Er01 O2 85.4(2) . 3_566
O1 Er01 C13 80.7(2) . 3_666
O8 Er01 O6 69.7(2) . 4_575
O8 Er01 O7 123.0(2) . 4_575
O8 Er01 O3 129.6(2) . 3_666
O8 Er01 O5 67.9(2) . .
O8 Er01 O4 88.7(2) . 3_666
O8 Er01 C13 112.2(3) . 3_666
O5 Er01 O3 121.6(2) . 3_666
O5 Er01 C13 97.1(2) . 3_666
O4 Er01 O6 89.3(2) 3_666 4_575
O4 Er01 O7 126.9(2) 3_666 4_575
O4 Er01 O3 54.3(2) 3_666 3_666
O4 Er01 O5 75.0(2) 3_666 .
O4 Er01 C13 27.4(2) 3_666 3_666
O2 Er01 O6 106.3(2) 3_566 4_575
O2 Er01 O7 76.3(2) 3_566 4_575
O2 Er01 O3 146.1(2) 3_566 3_666
O2 Er01 O8 80.3(2) 3_566 .
O2 Er01 O5 81.3(2) 3_566 .
O2 Er01 O4 156.2(2) 3_566 3_666
O2 Er01 C13 165.9(3) 3_566 3_666
C14 O6 Er01 116.7(5) . 4_576
C15 O7 Er01 116.6(5) . 4_576
C13 O3 Er01 90.1(5) . 3_666
C0AA O1 Er01 153.6(6) . .
C15 O8 Er01 119.8(6) . .
C14 O5 Er01 119.4(6) . .
C13 O4 Er01 93.4(5) . 3_666
C0AA O2 Er01 135.9(6) . 3_566
O6 C14 C15 116.8(8) . .
O5 C14 O6 127.6(8) . .
O5 C14 C15 115.6(8) . .
H1WA O1W H1WB 109.5 . .
O3 C13 Er01 62.6(5) . 3_666
O3 C13 O4 120.8(8) . .
O3 C13 C5 119.3(8) . .
O4 C13 Er01 59.3(5) . 3_666
O4 C13 C5 119.8(8) . .
C5 C13 Er01 166.3(7) . 3_666
O1 C0AA O2 126.9(8) . .
O1 C0AA C2 117.8(8) . .
O2 C0AA C2 115.2(8) . .
O7 C15 C14 116.2(8) . .
O8 C15 O7 126.6(8) . .
O8 C15 C14 117.1(8) . .
C3 C2 C0AA 118.9(8) . .
C3 C2 C7 119.5(8) . .
C7 C2 C0AA 121.4(8) . .
C10 N1 H1 119.4 . .
C11 N1 H1 119.4 . .
C11 N1 C10 121.3(9) . .
C5 C6 H6 119.5 . .
C7 C6 H6 119.5 . .
C7 C6 C5 121.1(9) . .
C2 C3 H3 119.6 . .
C4 C3 C2 120.8(9) . .
C4 C3 H3 119.6 . .
C6 C5 C13 119.8(8) . .
C6 C5 C4 120.4(9) . .
C4 C5 C13 119.8(9) . .
C12 C8 C7 120.6(9) . .
C9 C8 C12 117.1(9) . .
C9 C8 C7 121.9(9) . .
C3 C4 C5 119.2(9) . .
C3 C4 H4 120.4 . .
C5 C4 H4 120.4 . .
C8 C12 H12 119.5 . .
C11 C12 C8 120.9(10) . .
C11 C12 H12 119.5 . .
C2 C7 C8 122.0(8) . .
C6 C7 C2 118.8(9) . .
C6 C7 C8 118.9(8) . .
C8 C9 H9 119.5 . .
C10 C9 C8 121.0(11) . .
C10 C9 H9 119.5 . .
N1 C10 C9 120.1(10) . .
N1 C10 H10 119.9 . .
C9 C10 H10 119.9 . .
N1 C11 C12 119.4(10) . .
N1 C11 H11 120.3 . .
C12 C11 H11 120.3 . .

loop_
_geom_bond_atom_site_label_1
_geom_bond_atom_site_label_2
_geom_bond_distance
_geom_bond_site_symmetry_2
Er01 O6 2.371(6) 4_575
Er01 O7 2.365(6) 4_575
Er01 O3 2.430(6) 3_666
Er01 O1 2.249(6) .
Er01 O8 2.346(6) .
Er01 O5 2.373(6) .
Er01 O4 2.357(6) 3_666
Er01 O2 2.308(6) 3_566
Er01 C13 2.737(9) 3_666
O6 Er01 2.371(6) 4_576
O6 C14 1.262(10) .
O7 Er01 2.365(6) 4_576
O7 C15 1.262(10) .
O3 Er01 2.430(6) 3_666
O3 C13 1.254(10) .
O1 C0AA 1.233(10) .
O8 C15 1.237(10) .
O5 C14 1.245(10) .
O4 Er01 2.357(6) 3_666
O4 C13 1.260(11) .
O2 Er01 2.308(6) 3_566
O2 C0AA 1.249(10) .
C14 C15 1.535(12) .
O1W H1WA 0.9600 .
O1W H1WB 0.9600 .
C13 Er01 2.737(9) 3_666
C13 C5 1.506(13) .
C0AA C2 1.532(12) .
C2 C3 1.384(12) .
C2 C7 1.406(12) .
N1 H1 0.8600 .
N1 C10 1.343(13) .
N1 C11 1.323(12) .
C6 H6 0.9300 .
C6 C5 1.376(13) .
C6 C7 1.372(12) .
C3 H3 0.9300 .
C3 C4 1.380(13) .
C5 C4 1.381(13) .
C8 C12 1.387(13) .
C8 C7 1.503(13) .
C8 C9 1.359(13) .
C4 H4 0.9300 .
C12 H12 0.9300 .
C12 C11 1.370(13) .
C9 H9 0.9300 .
C9 C10 1.358(14) .
C10 H10 0.9300 .
C11 H11 0.9300 .
